data_7105934
loop_
_publ_author_name
'Evgen Govor'
'Andrey Lysenko'
'David Quinonero'
'Eduard Rusanov'
'Alexander Chernega'
'Jens Moellmer'
'Reiner Staudt'
'Harald Krautscheid'
'Antonio Frontera'
'Konstantin Domasevitch'

_publ_section_title
;
 Self-assembly hexanuclear metallacontainer hosting halogenated guest
 species and sustaining structure of 3D coordination framework
;
_journal_name_full Chem.Commun.
_journal_page_first 1764
_journal_paper_doi 10.1039/c0cc04433d
_journal_volume 47
_journal_year 2011
_chemical_formula_sum 'C68 H132 Cd2 Cl4 Cu6 N30 O19'
_chemical_formula_weight 2421.88
_chemical_name_systematic
;
Cadmium(II) Tetrachlorocadmato(II)-hexakis-[\m-(4-(1,2,4-triazol-4-yl)-
3,5-dimethylpyrazolato]-hexa-\m-hydroxido-hexacopper(II) Solvate
13 Ethanol
;
_space_group_IT_number 205
_space_group_name_Hall '-P 2ac 2ab'
_symmetry_cell_setting cubic
_symmetry_Int_Tables_number 205
_symmetry_space_group_name_Hall '-P 2ac 2ab 3'
_symmetry_space_group_name_H-M 'P a -3'
_atom_sites_solution_hydrogens geom
_atom_sites_solution_primary direct
_atom_sites_solution_secondary difmap
_audit_creation_method SHELXL-97
_cell_angle_alpha 90.00
_cell_angle_beta 90.00
_cell_angle_gamma 90.00
_cell_formula_units_Z 4
_cell_length_a 22.6467(10)
_cell_length_b 22.6467(10)
_cell_length_c 22.6467(10)
_cell_measurement_reflns_used 31909
_cell_measurement_temperature 213(2)
_cell_measurement_theta_max 25.07
_cell_measurement_theta_min 5.04
_cell_volume 11614.9(9)
_computing_cell_refinement 'SAINT-NT (Bruker, 1999)'
_computing_data_collection 'SMART-NT (Bruker, 1998)'
_computing_data_reduction 'SAINT-NT (Bruker, 1999)'
_computing_molecular_graphics 'Diamond 2.1e (Brandenburg, 1999)'
_computing_publication_material 'WinGX 1.70.01 (Farrugia, 1999)'
_computing_structure_refinement 'SHELXL-97 (Sheldrick, 2008)'
_computing_structure_solution 'SHELXS-97 (Sheldrick, 2008)'
_diffrn_ambient_temperature 213(2)
_diffrn_measured_fraction_theta_full 0.966
_diffrn_measured_fraction_theta_max 0.966
_diffrn_measurement_device_type 'Bruker APEXII area-detector diffractometer'
_diffrn_measurement_method '\w scans'
_diffrn_radiation_monochromator graphite
_diffrn_radiation_source 'fine-focus sealed tube'
_diffrn_radiation_type MoK\a
_diffrn_radiation_wavelength 0.71073
_diffrn_reflns_av_R_equivalents 0.0675
_diffrn_reflns_av_sigmaI/netI 0.0453
_diffrn_reflns_limit_h_max 18
_diffrn_reflns_limit_h_min -26
_diffrn_reflns_limit_k_max 26
_diffrn_reflns_limit_k_min -25
_diffrn_reflns_limit_l_max 24
_diffrn_reflns_limit_l_min -26
_diffrn_reflns_number 31909
_diffrn_reflns_theta_full 25.07
_diffrn_reflns_theta_max 25.07
_diffrn_reflns_theta_min 5.04
_diffrn_standards_decay_% 0
_exptl_absorpt_coefficient_mu 1.592
_exptl_absorpt_correction_T_max 0.7626
_exptl_absorpt_correction_T_min 0.7012
_exptl_absorpt_correction_type empirical
_exptl_absorpt_process_details 'SADABS (Sheldrick, 1996)'
_exptl_crystal_colour blue
_exptl_crystal_density_diffrn 1.385
_exptl_crystal_density_method 'not measured'
_exptl_crystal_description prism
_exptl_crystal_F_000 4960
_exptl_crystal_size_max 0.24
_exptl_crystal_size_mid 0.24
_exptl_crystal_size_min 0.18
_refine_diff_density_max 0.568
_refine_diff_density_min -1.438
_refine_diff_density_rms 0.100
_refine_ls_extinction_method none
_refine_ls_goodness_of_fit_ref 1.056
_refine_ls_hydrogen_treatment constr
_refine_ls_matrix_type full
_refine_ls_number_parameters 197
_refine_ls_number_reflns 3333
_refine_ls_number_restraints 26
_refine_ls_restrained_S_all 1.060
_refine_ls_R_factor_all 0.0838
_refine_ls_R_factor_gt 0.0634
_refine_ls_shift/su_max 0.003
_refine_ls_shift/su_mean 0.000
_refine_ls_structure_factor_coef Fsqd
_refine_ls_weighting_details 'calc w=1/[\s^2^(Fo^2^)+(0.1152P)^2^+5.8590P] where P=(Fo^2^+2Fc^2^)/3'
_refine_ls_weighting_scheme calc
_refine_ls_wR_factor_gt 0.1793
_refine_ls_wR_factor_ref 0.1859
_reflns_number_gt 2374
_reflns_number_total 3333
_reflns_threshold_expression >2sigma(I)
_cod_data_source_file C0CC04433D.TXT
_cod_data_source_block (3)
_cod_database_code 7105934

loop_
_symmetry_equiv_pos_as_xyz
'x, y, z'
'-x+1/2, -y, z+1/2'
'x+1/2, -y+1/2, -z'
'-x, y+1/2, -z+1/2'
'z, x, y'
'y, z, x'
'-z+1/2, -x, y+1/2'
'-y, z+1/2, -x+1/2'
'z+1/2, -x+1/2, -y'
'-y+1/2, -z, x+1/2'
'-z, x+1/2, -y+1/2'
'y+1/2, -z+1/2, -x'
'-x, -y, -z'
'x-1/2, y, -z-1/2'
'-x-1/2, y-1/2, z'
'x, -y-1/2, z-1/2'
'-z, -x, -y'
'-y, -z, -x'
'z-1/2, x, -y-1/2'
'y, -z-1/2, x-1/2'
'-z-1/2, x-1/2, y'
'y-1/2, z, -x-1/2'
'z, -x-1/2, y-1/2'
'-y-1/2, z-1/2, x'

loop_
_atom_site_label
_atom_site_type_symbol
_atom_site_fract_x
_atom_site_fract_y
_atom_site_fract_z
_atom_site_U_iso_or_equiv
_atom_site_adp_type
_atom_site_occupancy
_atom_site_symmetry_multiplicity
_atom_site_calc_flag
_atom_site_refinement_flags
_atom_site_disorder_assembly
_atom_site_disorder_group
Cu1 Cu 0.00213(3) 0.09624(3) 0.90254(3) 0.0359(3) Uani 1 1 d . . .
Cd1 Cd 0.0000 0.0000 0.5000 0.0259(3) Uani 1 6 d S . .
Cd2 Cd -0.07944(6) -0.07944(6) 0.92056(6) 0.0860(7) Uani 0.50 3 d SP . .
Cl1 Cl -0.01139(16) -0.01139(16) 0.98861(16) 0.0596(19) Uani 0.50 3 d SP . .
Cl2 Cl -0.1376(3) -0.0223(2) 0.8552(3) 0.1034(16) Uani 0.50 1 d P . .
O3 O 0.1117(11) 0.1124(11) 1.0326(9) 0.039(5) Uiso 0.17 1 d PDU . .
C10 C 0.1229(14) 0.112(3) 1.0929(9) 0.059(8) Uiso 0.17 1 d PDU . .
C11 C 0.077(2) 0.091(2) 1.1375(13) 0.073(10) Uiso 0.17 1 d PDU . .
O1 O -0.08294(18) 0.09280(19) 0.91384(18) 0.0446(10) Uani 1 1 d . . .
H1W H -0.0967 0.0600 0.9002 0.067 Uiso 1 1 d . . .
N1 N 0.0039(2) 0.0434(2) 0.8345(2) 0.0434(12) Uani 1 1 d . . .
N2 N 0.0449(2) -0.0012(2) 0.8349(2) 0.0434(12) Uani 1 1 d . . .
C1 C -0.0738(4) 0.0820(4) 0.7663(3) 0.072(2) Uani 1 1 d . . .
H1A H -0.1044 0.0809 0.7963 0.109 Uiso 1 1 calc R . .
H1B H -0.0903 0.0704 0.7286 0.109 Uiso 1 1 calc R . .
H1C H -0.0580 0.1217 0.7634 0.109 Uiso 1 1 calc R . .
C2 C -0.0260(3) 0.0408(3) 0.7826(3) 0.0483(15) Uani 1 1 d . . .
C3 C -0.0033(3) -0.0063(3) 0.7512(3) 0.0485(16) Uani 1 1 d . A .
C4 C 0.0414(3) -0.0310(3) 0.7841(3) 0.0452(14) Uani 1 1 d . . .
C5 C 0.0807(4) -0.0823(4) 0.7701(3) 0.072(2) Uani 1 1 d . . .
H5A H 0.1215 -0.0714 0.7775 0.108 Uiso 1 1 calc R . .
H5B H 0.0761 -0.0931 0.7290 0.108 Uiso 1 1 calc R . .
H5C H 0.0701 -0.1156 0.7950 0.108 Uiso 1 1 calc R . .
O2 O -0.1349(6) 0.1979(6) 0.8619(6) 0.182(4) Uiso 1 1 d . . .
H2W H -0.1198 0.1657 0.8790 0.273 Uiso 1 1 d . . .
C8 C -0.1030(14) 0.2503(16) 0.8808(15) 0.235(11) Uiso 1 1 d . . .
H8A H -0.1112 0.2563 0.9229 0.282 Uiso 1 1 calc R . .
H8B H -0.0607 0.2420 0.8772 0.282 Uiso 1 1 calc R . .
C9 C -0.1142(17) 0.3026(18) 0.8520(18) 0.290(15) Uiso 1 1 d . . .
H9A H -0.0887 0.3333 0.8676 0.435 Uiso 1 1 calc R . .
H9B H -0.1552 0.3137 0.8580 0.435 Uiso 1 1 calc R . .
H9C H -0.1067 0.2977 0.8101 0.435 Uiso 1 1 calc R . .
N3 N -0.0248(2) -0.0225(2) 0.59695(19) 0.0442(12) Uani 1 1 d D . .
N5 N -0.0208(2) -0.0218(2) 0.69224(18) 0.0458(12) Uani 1 1 d D . .
N4 N -0.0575(7) -0.0726(7) 0.6175(7) 0.060(4) Uani 0.50 1 d PDU A -1
C6 C -0.0036(4) 0.0068(4) 0.6422(4) 0.033(3) Uani 0.50 1 d PD A -1
H6 H 0.0193 0.0414 0.6405 0.040 Uiso 0.50 1 calc PR A -1
C7 C -0.0530(7) -0.0693(8) 0.6746(8) 0.063(4) Uani 0.50 1 d PDU A -1
H7 H -0.0700 -0.0967 0.7008 0.076 Uiso 0.50 1 calc PR A -1
N4A N -0.0768(8) -0.0461(7) 0.6178(8) 0.062(4) Uani 0.50 1 d PDU A -2
C6A C 0.0093(4) -0.0078(4) 0.6418(4) 0.039(4) Uani 0.50 1 d PD A -2
H6A H 0.0471 0.0092 0.6396 0.047 Uiso 0.50 1 calc PR A -2
C7A C -0.0732(10) -0.0451(7) 0.6767(10) 0.066(4) Uani 0.50 1 d PDU A -2
H7A H -0.1025 -0.0584 0.7030 0.079 Uiso 0.50 1 calc PR A -2

loop_
_atom_site_aniso_label
_atom_site_aniso_U_11
_atom_site_aniso_U_22
_atom_site_aniso_U_33
_atom_site_aniso_U_23
_atom_site_aniso_U_13
_atom_site_aniso_U_12
Cu1 0.0387(4) 0.0344(4) 0.0347(4) -0.0033(3) -0.0019(3) -0.0023(3)
Cd1 0.0259(3) 0.0259(3) 0.0259(3) 0.00011(19) -0.00011(19) -0.00011(19)
Cd2 0.0860(7) 0.0860(7) 0.0860(7) -0.0095(7) -0.0095(7) -0.0095(7)
Cl1 0.0596(19) 0.0596(19) 0.0596(19) 0.014(2) 0.014(2) 0.014(2)
Cl2 0.107(4) 0.075(3) 0.128(5) -0.008(3) -0.014(4) -0.008(3)
O1 0.040(2) 0.054(2) 0.040(2) -0.0061(19) -0.0043(17) -0.0008(19)
N1 0.048(3) 0.047(3) 0.035(3) 0.001(2) -0.011(2) 0.005(2)
N2 0.053(3) 0.044(3) 0.033(3) -0.002(2) -0.001(2) 0.006(2)
C1 0.094(6) 0.072(5) 0.052(4) 0.004(4) -0.022(4) 0.021(4)
C2 0.052(4) 0.061(4) 0.031(3) 0.001(3) -0.008(3) -0.003(3)
C3 0.058(4) 0.065(4) 0.022(3) -0.007(3) 0.000(3) 0.000(3)
C4 0.059(4) 0.048(3) 0.029(3) -0.005(3) 0.004(3) 0.002(3)
C5 0.079(5) 0.094(6) 0.043(4) -0.024(4) -0.008(4) 0.030(5)
N3 0.047(3) 0.057(3) 0.029(2) -0.001(2) -0.001(2) -0.010(2)
N5 0.056(3) 0.060(3) 0.021(2) 0.000(2) -0.003(2) -0.009(3)
N4 0.083(12) 0.076(11) 0.021(4) -0.001(7) 0.008(6) -0.043(8)
C6 0.041(8) 0.037(7) 0.023(7) 0.000(5) 0.001(5) 0.008(6)
C7 0.085(12) 0.078(11) 0.025(5) -0.004(7) 0.010(7) -0.044(8)
N4A 0.068(10) 0.085(12) 0.034(5) 0.003(8) 0.002(6) -0.029(8)
C6A 0.038(8) 0.035(8) 0.044(9) -0.014(6) -0.001(6) 0.010(6)
C7A 0.073(10) 0.086(12) 0.039(6) 0.005(8) 0.001(7) -0.028(8)

loop_
_atom_type_symbol
_atom_type_description
_atom_type_scat_dispersion_real
_atom_type_scat_dispersion_imag
_atom_type_scat_source
C C 0.0033 0.0016 'International Tables Vol C Tables 4.2.6.8 and 6.1.1.4'
H H 0.0000 0.0000 'International Tables Vol C Tables 4.2.6.8 and 6.1.1.4'
N N 0.0061 0.0033 'International Tables Vol C Tables 4.2.6.8 and 6.1.1.4'
O O 0.0106 0.0060 'International Tables Vol C Tables 4.2.6.8 and 6.1.1.4'
Cl Cl 0.1484 0.1585 'International Tables Vol C Tables 4.2.6.8 and 6.1.1.4'
Cu Cu 0.3201 1.2651 'International Tables Vol C Tables 4.2.6.8 and 6.1.1.4'
Cd Cd -0.8075 1.2024 'International Tables Vol C Tables 4.2.6.8 and 6.1.1.4'

loop_
_geom_angle_atom_site_label_1
_geom_angle_atom_site_label_2
_geom_angle_atom_site_label_3
_geom_angle
_geom_angle_site_symmetry_1
_geom_angle_site_symmetry_3
_geom_angle_publ_flag
O1 Cu1 O1 164.5(2) 17_656 . ?
O1 Cu1 N1 85.84(19) 17_656 . ?
O1 Cu1 N1 95.71(19) . . ?
O1 Cu1 N2 95.84(19) 17_656 18_566 ?
O1 Cu1 N2 86.61(19) . 18_566 ?
N1 Cu1 N2 165.2(2) . 18_566 ?
O1 Cu1 Cl1 86.62(14) 17_656 . ?
O1 Cu1 Cl1 77.90(15) . . ?
N1 Cu1 Cl1 90.93(18) . . ?
N2 Cu1 Cl1 103.84(18) 18_566 . ?
N3 Cd1 N3 88.19(19) 19_556 8_545 ?
N3 Cd1 N3 88.19(18) 19_556 . ?
N3 Cd1 N3 91.81(19) 8_545 . ?
N3 Cd1 N3 91.81(19) 19_556 20_566 ?
N3 Cd1 N3 180.0 8_545 20_566 ?
N3 Cd1 N3 88.19(19) . 20_566 ?
N3 Cd1 N3 91.81(19) 19_556 13_556 ?
N3 Cd1 N3 88.19(19) 8_545 13_556 ?
N3 Cd1 N3 180.0 . 13_556 ?
N3 Cd1 N3 91.81(18) 20_566 13_556 ?
N3 Cd1 N3 180.0(3) 19_556 7 ?
N3 Cd1 N3 91.81(18) 8_545 7 ?
N3 Cd1 N3 91.81(19) . 7 ?
N3 Cd1 N3 88.19(19) 20_566 7 ?
N3 Cd1 N3 88.19(19) 13_556 7 ?
Cl2 Cd2 Cl2 107.32(15) 6_546 . ?
Cl2 Cd2 Cl2 107.32(15) 5_456 . ?
Cl2 Cd2 Cl1 111.55(14) 6_546 . ?
Cl2 Cd2 Cl1 111.55(14) 5_456 . ?
Cl2 Cd2 Cl1 111.55(14) . . ?
Cl1 Cl1 Cd2 180.0(14) 13_557 . ?
Cl1 Cl1 Cu1 81.59(12) 13_557 . ?
Cd2 Cl1 Cu1 98.41(12) . . ?
O3 C10 C11 121.9(13) . . ?
Cu1 O1 Cu1 106.4(2) 18_566 . ?
Cu1 O1 H1W 110.1 18_566 . ?
Cu1 O1 H1W 110.2 . . ?
C2 N1 N2 108.2(5) . . ?
C2 N1 Cu1 134.4(5) . . ?
N2 N1 Cu1 117.4(3) . . ?
C4 N2 N1 109.0(5) . . ?
C4 N2 Cu1 135.6(4) . 17_656 ?
N1 N2 Cu1 115.1(3) . 17_656 ?
C2 C1 H1A 109.5 . . ?
C2 C1 H1B 109.5 . . ?
H1A C1 H1B 109.5 . . ?
C2 C1 H1C 109.5 . . ?
H1A C1 H1C 109.5 . . ?
H1B C1 H1C 109.5 . . ?
N1 C2 C3 107.0(6) . . ?
N1 C2 C1 123.8(6) . . ?
C3 C2 C1 129.2(6) . . ?
C4 C3 C2 108.0(5) . . ?
C4 C3 N5 127.3(6) . . ?
C2 C3 N5 124.4(6) . . ?
N2 C4 C3 107.7(6) . . ?
N2 C4 C5 122.6(6) . . ?
C3 C4 C5 129.8(6) . . ?
C4 C5 H5A 109.5 . . ?
C4 C5 H5B 109.5 . . ?
H5A C5 H5B 109.5 . . ?
C4 C5 H5C 109.5 . . ?
H5A C5 H5C 109.5 . . ?
H5B C5 H5C 109.5 . . ?
C8 O2 H2W 110.3 . . ?
C9 C8 O2 118(3) . . ?
C9 C8 H8A 107.8 . . ?
O2 C8 H8A 107.8 . . ?
C9 C8 H8B 107.8 . . ?
O2 C8 H8B 107.8 . . ?
H8A C8 H8B 107.1 . . ?
C8 C9 H9A 109.5 . . ?
C8 C9 H9B 109.5 . . ?
H9A C9 H9B 109.5 . . ?
C8 C9 H9C 109.5 . . ?
H9A C9 H9C 109.5 . . ?
H9B C9 H9C 109.5 . . ?
C6 N3 N4A 104.0(9) . . ?
C6A N3 N4A 109.5(10) . . ?
C6 N3 N4 109.6(9) . . ?
C6A N3 N4 104.6(8) . . ?
C6 N3 Cd1 122.6(5) . . ?
C6A N3 Cd1 122.1(5) . . ?
N4A N3 Cd1 128.0(8) . . ?
N4 N3 Cd1 127.2(7) . . ?
C7A N5 C6 102.8(10) . . ?
C7 N5 C6 106.6(10) . . ?
C7A N5 C6A 108.3(11) . . ?
C7 N5 C6A 101.9(9) . . ?
C7A N5 C3 125.6(10) . . ?
C7 N5 C3 128.0(9) . . ?
C6 N5 C3 125.2(6) . . ?
C6A N5 C3 125.5(6) . . ?
C7 N4 N3 103.7(12) . . ?
N3 C6 N5 107.7(8) . . ?
N3 C6 H6 126.2 . . ?
N5 C6 H6 126.2 . . ?
N4 C7 N5 112.4(13) . . ?
N4 C7 H7 123.8 . . ?
N5 C7 H7 123.8 . . ?
C7A N4A N3 106.5(13) . . ?
N3 C6A N5 107.0(8) . . ?
N3 C6A H6A 126.5 . . ?
N5 C6A H6A 126.5 . . ?
N4A C7A N5 108.7(15) . . ?
N4A C7A H7A 125.7 . . ?
N5 C7A H7A 125.7 . . ?

loop_
_geom_bond_atom_site_label_1
_geom_bond_atom_site_label_2
_geom_bond_distance
_geom_bond_site_symmetry_2
_geom_bond_publ_flag
Cu1 O1 1.930(4) 17_656 ?
Cu1 O1 1.945(4) . ?
Cu1 N1 1.952(5) . ?
Cu1 N2 1.963(5) 18_566 ?
Cu1 Cl1 3.1359(12) . ?
Cd1 N3 2.323(5) 19_556 ?
Cd1 N3 2.323(5) 8_545 ?
Cd1 N3 2.323(5) . ?
Cd1 N3 2.323(5) 20_566 ?
Cd1 N3 2.323(5) 13_556 ?
Cd1 N3 2.323(5) 7 ?
Cd2 Cl2 2.367(7) 6_546 ?
Cd2 Cl2 2.367(7) 5_456 ?
Cd2 Cl2 2.367(7) . ?
Cd2 Cl1 2.669(7) . ?
O3 C10 1.388(10) . ?
C10 C11 1.525(10) . ?
O1 Cu1 1.930(4) 18_566 ?
O1 H1W 0.8628 . ?
N1 C2 1.357(8) . ?
N1 N2 1.370(7) . ?
N2 C4 1.337(8) . ?
N2 Cu1 1.963(5) 17_656 ?
C1 C2 1.474(10) . ?
C1 H1A 0.9700 . ?
C1 H1B 0.9700 . ?
C1 H1C 0.9700 . ?
C2 C3 1.382(9) . ?
C3 C4 1.376(9) . ?
C3 N5 1.436(7) . ?
C4 C5 1.497(10) . ?
C5 H5A 0.9700 . ?
C5 H5B 0.9700 . ?
C5 H5C 0.9700 . ?
O2 C8 1.45(3) . ?
O2 H2W 0.8923 . ?
C8 C9 1.38(4) . ?
C8 H8A 0.9800 . ?
C8 H8B 0.9800 . ?
C9 H9A 0.9700 . ?
C9 H9B 0.9700 . ?
C9 H9C 0.9700 . ?
N3 C6 1.312(9) . ?
N3 C6A 1.318(9) . ?
N3 N4A 1.38(2) . ?
N3 N4 1.434(18) . ?
N5 C7A 1.34(2) . ?
N5 C7 1.36(2) . ?
N5 C6 1.363(9) . ?
N5 C6A 1.368(9) . ?
N4 C7 1.300(19) . ?
C6 H6 0.9400 . ?
C7 H7 0.9400 . ?
N4A C7A 1.34(2) . ?
C6A H6A 0.9400 . ?
C7A H7A 0.9400 . ?

loop_
_geom_torsion_atom_site_label_1
_geom_torsion_atom_site_label_2
_geom_torsion_atom_site_label_3
_geom_torsion_atom_site_label_4
_geom_torsion
_geom_torsion_site_symmetry_1
_geom_torsion_site_symmetry_2
_geom_torsion_site_symmetry_3
_geom_torsion_site_symmetry_4
_geom_torsion_publ_flag
C10 Cd2 Cl1 Cu1 110(7) 17_656 . . . ?
C10 Cd2 Cl1 Cu1 -130(7) 13_557 . . . ?
C10 Cd2 Cl1 Cu1 -10(7) 18_566 . . . ?
C11 Cd2 Cl1 Cu1 162(3) 18_566 . . . ?
C11 Cd2 Cl1 Cu1 42(3) 13_557 . . . ?
C11 Cd2 Cl1 Cu1 -78(3) 17_656 . . . ?
O3 Cd2 Cl1 Cu1 88.6(9) 17_656 . . . ?
O3 Cd2 Cl1 Cu1 -151.4(9) 13_557 . . . ?
O3 Cd2 Cl1 Cu1 -31.4(9) 18_566 . . . ?
Cl2 Cd2 Cl1 Cu1 92.06(17) 6_546 . . . ?
Cl2 Cd2 Cl1 Cu1 -147.94(17) 5_456 . . . ?
Cl2 Cd2 Cl1 Cu1 -27.94(17) . . . . ?
O1 Cu1 Cl1 Cl1 58.26(12) 17_656 . . 13_557 ?
O1 Cu1 Cl1 Cl1 -120.33(12) . . . 13_557 ?
N1 Cu1 Cl1 Cl1 144.03(15) . . . 13_557 ?
N2 Cu1 Cl1 Cl1 -36.93(15) 18_566 . . 13_557 ?
O1 Cu1 Cl1 Cd2 -121.74(12) 17_656 . . . ?
O1 Cu1 Cl1 Cd2 59.67(12) . . . . ?
N1 Cu1 Cl1 Cd2 -35.97(15) . . . . ?
N2 Cu1 Cl1 Cd2 143.07(15) 18_566 . . . ?
O1 Cu1 O1 Cu1 50.6(4) 17_656 . . 18_566 ?
N1 Cu1 O1 Cu1 145.6(2) . . . 18_566 ?
N2 Cu1 O1 Cu1 -49.1(2) 18_566 . . 18_566 ?
Cl1 Cu1 O1 Cu1 55.8(2) . . . 18_566 ?
O1 Cu1 N1 C2 -144.9(6) 17_656 . . . ?
O1 Cu1 N1 C2 50.6(6) . . . . ?
N2 Cu1 N1 C2 -47.8(12) 18_566 . . . ?
Cl1 Cu1 N1 C2 128.5(6) . . . . ?
O1 Cu1 N1 N2 32.2(4) 17_656 . . . ?
O1 Cu1 N1 N2 -132.3(4) . . . . ?
N2 Cu1 N1 N2 129.3(6) 18_566 . . . ?
Cl1 Cu1 N1 N2 -54.3(4) . . . . ?
C2 N1 N2 C4 0.6(7) . . . . ?
Cu1 N1 N2 C4 -177.3(4) . . . . ?
C2 N1 N2 Cu1 175.6(4) . . . 17_656 ?
Cu1 N1 N2 Cu1 -2.2(5) . . . 17_656 ?
N2 N1 C2 C3 0.5(7) . . . . ?
Cu1 N1 C2 C3 177.9(5) . . . . ?
N2 N1 C2 C1 180.0(7) . . . . ?
Cu1 N1 C2 C1 -2.7(11) . . . . ?
N1 C2 C3 C4 -1.4(8) . . . . ?
C1 C2 C3 C4 179.2(8) . . . . ?
N1 C2 C3 N5 -176.2(6) . . . . ?
C1 C2 C3 N5 4.4(12) . . . . ?
N1 N2 C4 C3 -1.4(7) . . . . ?
Cu1 N2 C4 C3 -175.0(5) 17_656 . . . ?
N1 N2 C4 C5 179.4(7) . . . . ?
Cu1 N2 C4 C5 5.8(11) 17_656 . . . ?
C2 C3 C4 N2 1.8(8) . . . . ?
N5 C3 C4 N2 176.4(6) . . . . ?
C2 C3 C4 C5 -179.2(8) . . . . ?
N5 C3 C4 C5 -4.5(12) . . . . ?
N3 Cd1 N3 C6 63.4(5) 19_556 . . . ?
N3 Cd1 N3 C6 -24.8(5) 8_545 . . . ?
N3 Cd1 N3 C6 155.2(5) 20_566 . . . ?
N3 Cd1 N3 C6 -116.6(5) 7 . . . ?
N3 Cd1 N3 C6A 40.5(5) 19_556 . . . ?
N3 Cd1 N3 C6A -47.7(5) 8_545 . . . ?
N3 Cd1 N3 C6A 132.3(5) 20_566 . . . ?
N3 Cd1 N3 C6A -139.5(5) 7 . . . ?
N3 Cd1 N3 N4A 125.1(7) 8_545 . . . ?
N3 Cd1 N3 N4A -54.9(7) 20_566 . . . ?
N3 Cd1 N3 N4A 50.9(8) 13_556 . . . ?
N3 Cd1 N3 N4A 33.2(8) 7 . . . ?
N3 Cd1 N3 N4 -108.0(8) 19_556 . . . ?
N3 Cd1 N3 N4 163.9(8) 8_545 . . . ?
N3 Cd1 N3 N4 -16.1(8) 20_566 . . . ?
N3 Cd1 N3 N4 72.0(8) 7 . . . ?
C4 C3 N5 C7A 115.4(10) . . . . ?
C2 C3 N5 C7A -70.8(10) . . . . ?
C4 C3 N5 C7 76.9(11) . . . . ?
C2 C3 N5 C7 -109.3(10) . . . . ?
C4 C3 N5 C6 -97.5(9) . . . . ?
C2 C3 N5 C6 76.4(9) . . . . ?
C4 C3 N5 C6A -74.6(9) . . . . ?
C2 C3 N5 C6A 99.2(8) . . . . ?
C6 N3 N4 C7 -0.2(2) . . . . ?
C6A N3 N4 C7 19.3(4) . . . . ?
Cd1 N3 N4 C7 172.0(5) . . . . ?
C6A N3 C6 N5 -78(2) . . . . ?
N4A N3 C6 N5 31.5(6) . . . . ?
N4 N3 C6 N5 0.12(13) . . . . ?
Cd1 N3 C6 N5 -172.6(4) . . . . ?
C7A N5 C6 N3 -31.5(6) . . . . ?
C7 N5 C6 N3 0.04(13) . . . . ?
C6A N5 C6 N3 78(2) . . . . ?
C3 N5 C6 N3 175.4(6) . . . . ?
N3 N4 C7 N5 0.3(3) . . . . ?
C6 N5 C7 N4 -0.2(3) . . . . ?
C6A N5 C7 N4 -18.8(4) . . . . ?
C3 N5 C7 N4 -175.4(7) . . . . ?
C6 N3 N4A C7A -19.1(4) . . . . ?
C6A N3 N4A C7A 0.2(3) . . . . ?
Cd1 N3 N4A C7A -173.3(5) . . . . ?
C6 N3 C6A N5 76(2) . . . . ?
N4A N3 C6A N5 -0.12(13) . . . . ?
N4 N3 C6A N5 -31.7(5) . . . . ?
Cd1 N3 C6A N5 173.8(4) . . . . ?
C7A N5 C6A N3 0.00(13) . . . . ?
C7 N5 C6A N3 31.2(6) . . . . ?
C6 N5 C6A N3 -76(2) . . . . ?
C3 N5 C6A N3 -171.4(6) . . . . ?
